data_1562186
loop_
_publ_author_name
'Doan Nguyen, Sau'
'Ryan, Kevin'
'Chai, Ping'
'Shatruk, Michael'
'Xin, Yan'
'Chapman, Karena W.'
'Chupas, Peter J.'
'Fronczek, Frank R.'
'Macaluso, Robin T.'

_publ_section_title
;
 Pr1.33Pt4Ga10: Superstructure and magnetism
;
_journal_name_full 'Journal of Solid State Chemistry'
_journal_page_first 9
_journal_page_last 16
_journal_paper_doi 10.1016/j.jssc.2014.07.033
_journal_volume 220
_journal_year 2014
_chemical_formula_sum 'Ga9.93 Pr1.42 Pt4'
_chemical_formula_weight 1672.77
_space_group_IT_number 194
_space_group_name_Hall '-P 6c 2c'
_space_group_name_H-M_alt 'P 63/m m c'
_symmetry_cell_setting hexagonal
_symmetry_space_group_name_Hall '-P 6c 2c'
_symmetry_space_group_name_H-M 'P 63/m m c'
_atom_sites_solution_primary direct
_atom_sites_solution_secondary difmap
_cell_angle_alpha 90
_cell_angle_beta 90
_cell_angle_gamma 120
_cell_formula_units_Z 1
_cell_length_a 4.3227(5)
_cell_length_b 4.3227(5)
_cell_length_c 16.485(3)
_cell_measurement_temperature 293(2)
_cell_volume 266.77(7)
_computing_structure_refinement 'SHELXL-97 (Sheldrick, 1997)'
_diffrn_ambient_temperature 293.0(2)
_diffrn_measured_fraction_theta_full 0.992
_diffrn_measured_fraction_theta_max 0.998
_diffrn_radiation_monochromator graphite
_diffrn_radiation_type MoK\a
_diffrn_radiation_wavelength 0.71073
_diffrn_reflns_av_R_equivalents 0.0501
_diffrn_reflns_av_unetI/netI 0.0253
_diffrn_reflns_limit_h_max 8
_diffrn_reflns_limit_h_min -8
_diffrn_reflns_limit_k_max 6
_diffrn_reflns_limit_k_min -6
_diffrn_reflns_limit_l_max 32
_diffrn_reflns_limit_l_min -32
_diffrn_reflns_number 2762
_diffrn_reflns_theta_full 25
_diffrn_reflns_theta_max 45.24
_diffrn_reflns_theta_min 4.95
_exptl_absorpt_coefficient_mu 83.083
_exptl_absorpt_correction_type none
_exptl_crystal_colour gray
_exptl_crystal_density_diffrn 10.413
_exptl_crystal_density_method 'not measured'
_exptl_crystal_description rod
_exptl_crystal_F_000 704
_exptl_crystal_size_max 0.03
_exptl_crystal_size_mid 0.01
_exptl_crystal_size_min 0.01
_refine_diff_density_max 7.277
_refine_diff_density_min -5.423
_refine_diff_density_rms 0.702
_refine_ls_extinction_coef 0.0121(9)
_refine_ls_extinction_expression Fc^*^=kFc[1+0.001xFc^2^\l^3^/sin(2\q)]^-1/4^
_refine_ls_extinction_method SHELXL
_refine_ls_goodness_of_fit_ref 1.144
_refine_ls_matrix_type full
_refine_ls_number_parameters 19
_refine_ls_number_reflns 484
_refine_ls_number_restraints 0
_refine_ls_restrained_S_all 1.144
_refine_ls_R_factor_all 0.0388
_refine_ls_R_factor_gt 0.0332
_refine_ls_shift/su_max 0.005
_refine_ls_shift/su_mean 0.002
_refine_ls_structure_factor_coef Fsqd
_refine_ls_weighting_details 'calc w=1/[\s^2^(Fo^2^)+(0.0329P)^2^+8.9211P] where P=(Fo^2^+2Fc^2^)/3'
_refine_ls_weighting_scheme calc
_refine_ls_wR_factor_gt 0.0776
_refine_ls_wR_factor_ref 0.0812
_reflns_number_gt 430
_reflns_number_total 484
_reflns_threshold_expression >2sigma(I)
_cod_data_source_file JSSC-2014-220-9.cif
_cod_data_source_block Pr1.33Pt4Ga10
_cod_database_code 1562186

loop_
_symmetry_equiv_pos_as_xyz
'x, y, z'
'-x, -y, z+1/2'
'-y, -x, -z+1/2'
'y, x, -z'
'x-y, -y, -z'
'-x+y, y, -z+1/2'
'x, x-y, -z+1/2'
'-x, -x+y, -z'
'-y, x-y, z'
'y, -x+y, z+1/2'
'x-y, x, z+1/2'
'-x+y, -x, z'
'-x, -y, -z'
'x, y, -z-1/2'
'y, x, z-1/2'
'-y, -x, z'
'-x+y, y, z'
'x-y, -y, z-1/2'
'-x, -x+y, z-1/2'
'x, x-y, z'
'y, -x+y, -z'
'-y, x-y, -z-1/2'
'-x+y, -x, -z-1/2'
'x-y, x, -z'

loop_
_atom_site_label
_atom_site_type_symbol
_atom_site_fract_x
_atom_site_fract_y
_atom_site_fract_z
_atom_site_U_iso_or_equiv
_atom_site_adp_type
_atom_site_occupancy
_atom_site_symmetry_multiplicity
_atom_site_calc_flag
_atom_site_refinement_flags
_atom_site_disorder_assembly
_atom_site_disorder_group
Pt1 Pt 0.6667 0.3333 0.10806(2) 0.00666(12) Uani 1 6 d S . .
Pr1 Pr 0.3333 0.6667 0.25 0.0051(3) Uani 0.708(7) 12 d SP . .
Ga1 Ga 0 0 0.13682(9) 0.0083(2) Uani 1 6 d S . .
Ga2 Ga 0.3333 0.6667 0.04613(8) 0.0077(2) Uani 1 6 d S . .
Ga3 Ga 0.5348(5) 1.0696(10) 0.25 0.0071(7) Uani 0.322(7) 4 d SP . .

loop_
_atom_site_aniso_label
_atom_site_aniso_U_11
_atom_site_aniso_U_22
_atom_site_aniso_U_33
_atom_site_aniso_U_23
_atom_site_aniso_U_13
_atom_site_aniso_U_12
Pt1 0.00665(14) 0.00665(14) 0.00670(16) 0 0 0.00332(7)
Pr1 0.0045(3) 0.0045(3) 0.0063(4) 0 0 0.00224(16)
Ga1 0.0059(3) 0.0059(3) 0.0130(5) 0 0 0.00294(15)
Ga2 0.0082(3) 0.0082(3) 0.0066(4) 0 0 0.00411(16)
Ga3 0.0086(11) 0.0064(13) 0.0056(10) 0 0 0.0032(6)

loop_
_atom_type_symbol
_atom_type_description
_atom_type_scat_dispersion_real
_atom_type_scat_dispersion_imag
_atom_type_scat_source
Ga Ga 0.2307 1.6083 'International Tables Vol C Tables 4.2.6.8 and 6.1.1.4'
Pr Pr -0.218 2.8214 'International Tables Vol C Tables 4.2.6.8 and 6.1.1.4'
Pt Pt -1.7033 8.3905 'International Tables Vol C Tables 4.2.6.8 and 6.1.1.4'

loop_
_geom_angle_atom_site_label_1
_geom_angle_atom_site_label_2
_geom_angle_atom_site_label_3
_geom_angle
_geom_angle_site_symmetry_1
_geom_angle_site_symmetry_3
Ga2 Pt1 Ga1 100.76(3) 13_665 1_655
Ga2 Pt1 Ga1 100.76(3) 13_665 1_665
Ga1 Pt1 Ga1 116.60(2) 1_655 1_665
Ga2 Pt1 Ga1 100.76(3) 13_665 .
Ga1 Pt1 Ga1 116.60(2) 1_655 .
Ga1 Pt1 Ga1 116.60(2) 1_665 .
Ga2 Pt1 Ga3 157.12(8) 13_665 3_765
Ga1 Pt1 Ga3 68.72(4) 1_655 3_765
Ga1 Pt1 Ga3 68.72(4) 1_665 3_765
Ga1 Pt1 Ga3 102.12(8) . 3_765
Ga2 Pt1 Ga3 157.12(8) 13_665 1_545
Ga1 Pt1 Ga3 68.72(4) 1_655 1_545
Ga1 Pt1 Ga3 102.12(8) 1_665 1_545
Ga1 Pt1 Ga3 68.72(4) . 1_545
Ga3 Pt1 Ga3 39.35(13) 3_765 1_545
Ga2 Pt1 Ga3 157.12(7) 13_665 7_565
Ga1 Pt1 Ga3 102.12(8) 1_655 7_565
Ga1 Pt1 Ga3 68.72(4) 1_665 7_565
Ga1 Pt1 Ga3 68.72(4) . 7_565
Ga3 Pt1 Ga3 39.35(13) 3_765 7_565
Ga3 Pt1 Ga3 39.35(13) 1_545 7_565
Ga2 Pt1 Ga2 67.75(3) 13_665 1_545
Ga1 Pt1 Ga2 67.420(19) 1_655 1_545
Ga1 Pt1 Ga2 168.51(5) 1_665 1_545
Ga1 Pt1 Ga2 67.420(19) . 1_545
Ga3 Pt1 Ga2 121.92(4) 3_765 1_545
Ga3 Pt1 Ga2 89.37(8) 1_545 1_545
Ga3 Pt1 Ga2 121.92(4) 7_565 1_545
Ga2 Pt1 Ga2 67.75(3) 13_665 1_655
Ga1 Pt1 Ga2 67.420(19) 1_655 1_655
Ga1 Pt1 Ga2 67.420(19) 1_665 1_655
Ga1 Pt1 Ga2 168.51(5) . 1_655
Ga3 Pt1 Ga2 89.37(8) 3_765 1_655
Ga3 Pt1 Ga2 121.92(4) 1_545 1_655
Ga3 Pt1 Ga2 121.92(4) 7_565 1_655
Ga2 Pt1 Ga2 106.56(3) 1_545 1_655
Ga2 Pt1 Ga2 67.75(3) 13_665 .
Ga1 Pt1 Ga2 168.51(5) 1_655 .
Ga1 Pt1 Ga2 67.420(19) 1_665 .
Ga1 Pt1 Ga2 67.420(19) . .
Ga3 Pt1 Ga2 121.92(4) 3_765 .
Ga3 Pt1 Ga2 121.92(4) 1_545 .
Ga3 Pt1 Ga2 89.37(8) 7_565 .
Ga2 Pt1 Ga2 106.56(3) 1_545 .
Ga2 Pt1 Ga2 106.56(3) 1_655 .
Ga2 Pt1 Pr1 133.153(8) 13_665 1_655
Ga1 Pt1 Pr1 60.92(2) 1_655 1_655
Ga1 Pt1 Pr1 60.92(2) 1_665 1_655
Ga1 Pt1 Pr1 126.09(4) . 1_655
Ga3 Pt1 Pr1 23.97(7) 3_765 1_655
Ga3 Pt1 Pr1 60.77(5) 1_545 1_655
Ga3 Pt1 Pr1 60.77(5) 7_565 1_655
Ga2 Pt1 Pr1 126.625(17) 1_545 1_655
Ga2 Pt1 Pr1 65.40(3) 1_655 1_655
Ga2 Pt1 Pr1 126.625(17) . 1_655
Ga2 Pt1 Pr1 133.153(8) 13_665 1_545
Ga1 Pt1 Pr1 60.92(2) 1_655 1_545
Ga1 Pt1 Pr1 126.09(4) 1_665 1_545
Ga1 Pt1 Pr1 60.92(2) . 1_545
Ga3 Pt1 Pr1 60.77(5) 3_765 1_545
Ga3 Pt1 Pr1 23.97(7) 1_545 1_545
Ga3 Pt1 Pr1 60.77(5) 7_565 1_545
Ga2 Pt1 Pr1 65.40(3) 1_545 1_545
Ga2 Pt1 Pr1 126.625(17) 1_655 1_545
Ga2 Pt1 Pr1 126.625(17) . 1_545
Pr1 Pt1 Pr1 78.364(12) 1_655 1_545
Ga3 Pr1 Ga3 120.0000(10) 3_665 .
Ga3 Pr1 Ga3 120 3_665 7_565
Ga3 Pr1 Ga3 120.0000(10) . 7_565
Ga3 Pr1 Ga3 15.96(5) 3_665 1_445
Ga3 Pr1 Ga3 135.96(5) . 1_445
Ga3 Pr1 Ga3 104.04(5) 7_565 1_445
Ga3 Pr1 Ga3 135.96(5) 3_665 3_775
Ga3 Pr1 Ga3 15.96(5) . 3_775
Ga3 Pr1 Ga3 104.04(5) 7_565 3_775
Ga3 Pr1 Ga3 151.93(9) 1_445 3_775
Ga3 Pr1 Ga3 104.04(5) 3_665 7_575
Ga3 Pr1 Ga3 15.96(5) . 7_575
Ga3 Pr1 Ga3 135.96(5) 7_565 7_575
Ga3 Pr1 Ga3 120 1_445 7_575
Ga3 Pr1 Ga3 31.92(9) 3_775 7_575
Ga3 Pr1 Ga3 15.96(5) 3_665 7_465
Ga3 Pr1 Ga3 104.04(5) . 7_465
Ga3 Pr1 Ga3 135.96(5) 7_565 7_465
Ga3 Pr1 Ga3 31.93(9) 1_445 7_465
Ga3 Pr1 Ga3 120 3_775 7_465
Ga3 Pr1 Ga3 88.08(9) 7_575 7_465
Ga3 Pr1 Ga3 104.04(5) 3_665 1_545
Ga3 Pr1 Ga3 135.96(5) . 1_545
Ga3 Pr1 Ga3 15.96(5) 7_565 1_545
Ga3 Pr1 Ga3 88.08(9) 1_445 1_545
Ga3 Pr1 Ga3 120.0000(10) 3_775 1_545
Ga3 Pr1 Ga3 151.92(9) 7_575 1_545
Ga3 Pr1 Ga3 120.0000(10) 7_465 1_545
Ga3 Pr1 Ga3 135.96(5) 3_665 3_765
Ga3 Pr1 Ga3 104.04(5) . 3_765
Ga3 Pr1 Ga3 15.96(5) 7_565 3_765
Ga3 Pr1 Ga3 120.0000(10) 1_445 3_765
Ga3 Pr1 Ga3 88.08(9) 3_775 3_765
Ga3 Pr1 Ga3 120.0000(10) 7_575 3_765
Ga3 Pr1 Ga3 151.92(9) 7_465 3_765
Ga3 Pr1 Ga3 31.92(9) 1_545 3_765
Ga3 Pr1 Ga1 143.22(2) 3_665 14_666
Ga3 Pr1 Ga1 66.392(8) . 14_666
Ga3 Pr1 Ga1 66.392(7) 7_565 14_666
Ga3 Pr1 Ga1 140.36(3) 1_445 14_666
Ga3 Pr1 Ga1 54.85(3) 3_775 14_666
Ga3 Pr1 Ga1 78.80(4) 7_575 14_666
Ga3 Pr1 Ga1 140.36(3) 7_465 14_666
Ga3 Pr1 Ga1 78.80(4) 1_545 14_666
Ga3 Pr1 Ga1 54.85(3) 3_765 14_666
Ga3 Pr1 Ga1 66.393(7) 3_665 14_566
Ga3 Pr1 Ga1 66.393(7) . 14_566
Ga3 Pr1 Ga1 143.22(2) 7_565 14_566
Ga3 Pr1 Ga1 78.80(4) 1_445 14_566
Ga3 Pr1 Ga1 78.80(4) 3_775 14_566
Ga3 Pr1 Ga1 54.85(3) 7_575 14_566
Ga3 Pr1 Ga1 54.85(3) 7_465 14_566
Ga3 Pr1 Ga1 140.36(3) 1_545 14_566
Ga3 Pr1 Ga1 140.36(3) 3_765 14_566
Ga1 Pr1 Ga1 87.84(3) 14_666 14_566
Ga3 Pr1 Ga1 66.392(8) 3_665 .
Ga3 Pr1 Ga1 143.22(2) . .
Ga3 Pr1 Ga1 66.393(7) 7_565 .
Ga3 Pr1 Ga1 54.85(3) 1_445 .
Ga3 Pr1 Ga1 140.36(3) 3_775 .
Ga3 Pr1 Ga1 140.36(3) 7_575 .
Ga3 Pr1 Ga1 78.80(4) 7_465 .
Ga3 Pr1 Ga1 54.85(3) 1_545 .
Ga3 Pr1 Ga1 78.80(4) 3_765 .
Ga1 Pr1 Ga1 132.785(15) 14_666 .
Ga1 Pr1 Ga1 132.785(15) 14_566 .
Pt1 Ga1 Pt1 116.60(2) 1_455 1_445
Pt1 Ga1 Pt1 116.60(2) 1_455 .
Pt1 Ga1 Pt1 116.60(2) 1_445 .
Pt1 Ga1 Ga3 102.16(7) 1_455 7_565
Pt1 Ga1 Ga3 135.91(7) 1_445 7_565
Pt1 Ga1 Ga3 55.63(4) . 7_565
Pt1 Ga1 Ga3 135.91(7) 1_455 1_545
Pt1 Ga1 Ga3 102.16(7) 1_445 1_545
Pt1 Ga1 Ga3 55.63(4) . 1_545
Ga3 Ga1 Ga3 34.70(13) 7_565 1_545
Pt1 Ga1 Ga3 55.63(4) 1_455 3_665
Pt1 Ga1 Ga3 135.91(7) 1_445 3_665
Pt1 Ga1 Ga3 102.16(7) . 3_665
Ga3 Ga1 Ga3 54.21(13) 7_565 3_665
Ga3 Ga1 Ga3 82.23(4) 1_545 3_665
Pt1 Ga1 Ga3 102.16(7) 1_455 7_455
Pt1 Ga1 Ga3 55.63(4) 1_445 7_455
Pt1 Ga1 Ga3 135.91(7) . 7_455
Ga3 Ga1 Ga3 97.85(5) 7_565 7_455
Ga3 Ga1 Ga3 82.23(4) 1_545 7_455
Ga3 Ga1 Ga3 82.23(4) 3_665 7_455
Pt1 Ga1 Ga3 135.91(7) 1_455 3_655
Pt1 Ga1 Ga3 55.63(4) 1_445 3_655
Pt1 Ga1 Ga3 102.16(7) . 3_655
Ga3 Ga1 Ga3 82.23(4) 7_565 3_655
Ga3 Ga1 Ga3 54.21(13) 1_545 3_655
Ga3 Ga1 Ga3 97.85(5) 3_665 3_655
Ga3 Ga1 Ga3 34.70(13) 7_455 3_655
Pt1 Ga1 Ga3 55.63(4) 1_455 1_445
Pt1 Ga1 Ga3 102.16(7) 1_445 1_445
Pt1 Ga1 Ga3 135.91(7) . 1_445
Ga3 Ga1 Ga3 82.23(4) 7_565 1_445
Ga3 Ga1 Ga3 97.85(5) 1_545 1_445
Ga3 Ga1 Ga3 34.70(13) 3_665 1_445
Ga3 Ga1 Ga3 54.21(13) 7_455 1_445
Ga3 Ga1 Ga3 82.23(4) 3_655 1_445
Pt1 Ga1 Ga2 138.32(6) 1_455 1_545
Pt1 Ga1 Ga2 58.849(14) 1_445 1_545
Pt1 Ga1 Ga2 58.849(14) . 1_545
Ga3 Ga1 Ga2 104.86(7) 7_565 1_545
Ga3 Ga1 Ga2 79.24(4) 1_545 1_545
Ga3 Ga1 Ga2 158.98(7) 3_665 1_545
Ga3 Ga1 Ga2 104.86(7) 7_455 1_545
Ga3 Ga1 Ga2 79.24(4) 3_655 1_545
Ga3 Ga1 Ga2 158.98(7) 1_445 1_545
Pt1 Ga1 Ga2 58.849(14) 1_455 1_445
Pt1 Ga1 Ga2 58.849(14) 1_445 1_445
Pt1 Ga1 Ga2 138.32(6) . 1_445
Ga3 Ga1 Ga2 158.98(7) 7_565 1_445
Ga3 Ga1 Ga2 158.98(7) 1_545 1_445
Ga3 Ga1 Ga2 104.86(7) 3_665 1_445
Ga3 Ga1 Ga2 79.24(4) 7_455 1_445
Ga3 Ga1 Ga2 104.86(7) 3_655 1_445
Ga3 Ga1 Ga2 79.24(4) 1_445 1_445
Ga2 Ga1 Ga2 95.96(4) 1_545 1_445
Pt1 Ga1 Ga2 58.849(14) 1_455 .
Pt1 Ga1 Ga2 138.32(6) 1_445 .
Pt1 Ga1 Ga2 58.849(14) . .
Ga3 Ga1 Ga2 79.24(4) 7_565 .
Ga3 Ga1 Ga2 104.86(7) 1_545 .
Ga3 Ga1 Ga2 79.24(4) 3_665 .
Ga3 Ga1 Ga2 158.98(7) 7_455 .
Ga3 Ga1 Ga2 158.98(7) 3_655 .
Ga3 Ga1 Ga2 104.86(7) 1_445 .
Ga2 Ga1 Ga2 95.96(4) 1_545 .
Ga2 Ga1 Ga2 95.96(4) 1_445 .
Pt1 Ga2 Pt1 112.25(3) 13_665 1_565
Pt1 Ga2 Pt1 112.25(3) 13_665 1_455
Pt1 Ga2 Pt1 106.56(3) 1_565 1_455
Pt1 Ga2 Pt1 112.25(3) 13_665 .
Pt1 Ga2 Pt1 106.56(3) 1_565 .
Pt1 Ga2 Pt1 106.56(3) 1_455 .
Pt1 Ga2 Ga1 120.92(3) 13_665 1_565
Pt1 Ga2 Ga1 53.731(13) 1_565 1_565
Pt1 Ga2 Ga1 53.731(13) 1_455 1_565
Pt1 Ga2 Ga1 126.83(6) . 1_565
Pt1 Ga2 Ga1 120.92(3) 13_665 1_665
Pt1 Ga2 Ga1 53.731(13) 1_565 1_665
Pt1 Ga2 Ga1 126.83(6) 1_455 1_665
Pt1 Ga2 Ga1 53.731(13) . 1_665
Ga1 Ga2 Ga1 95.96(4) 1_565 1_665
Pt1 Ga2 Ga1 120.92(3) 13_665 .
Pt1 Ga2 Ga1 126.83(6) 1_565 .
Pt1 Ga2 Ga1 53.731(13) 1_455 .
Pt1 Ga2 Ga1 53.731(13) . .
Ga1 Ga2 Ga1 95.96(4) 1_565 .
Ga1 Ga2 Ga1 95.96(4) 1_665 .
Pt1 Ga2 Ga2 58.64(4) 13_665 13_565
Pt1 Ga2 Ga2 126.314(7) 1_565 13_565
Pt1 Ga2 Ga2 53.61(2) 1_455 13_565
Pt1 Ga2 Ga2 126.314(7) . 13_565
Ga1 Ga2 Ga2 84.33(2) 1_565 13_565
Ga1 Ga2 Ga2 179.57(7) 1_665 13_565
Ga1 Ga2 Ga2 84.33(2) . 13_565
Pt1 Ga2 Ga2 58.64(4) 13_665 13_675
Pt1 Ga2 Ga2 53.61(2) 1_565 13_675
Pt1 Ga2 Ga2 126.314(7) 1_455 13_675
Pt1 Ga2 Ga2 126.314(7) . 13_675
Ga1 Ga2 Ga2 84.33(2) 1_565 13_675
Ga1 Ga2 Ga2 84.33(2) 1_665 13_675
Ga1 Ga2 Ga2 179.57(7) . 13_675
Ga2 Ga2 Ga2 95.38(6) 13_565 13_675
Pt1 Ga2 Ga2 58.64(4) 13_665 13_665
Pt1 Ga2 Ga2 126.314(7) 1_565 13_665
Pt1 Ga2 Ga2 126.314(7) 1_455 13_665
Pt1 Ga2 Ga2 53.61(2) . 13_665
Ga1 Ga2 Ga2 179.57(7) 1_565 13_665
Ga1 Ga2 Ga2 84.33(2) 1_665 13_665
Ga1 Ga2 Ga2 84.33(2) . 13_665
Ga2 Ga2 Ga2 95.38(6) 13_565 13_665
Ga2 Ga2 Ga2 95.38(6) 13_675 13_665
Pt1 Ga2 Pr1 180 13_665 .
Pt1 Ga2 Pr1 67.75(3) 1_565 .
Pt1 Ga2 Pr1 67.75(3) 1_455 .
Pt1 Ga2 Pr1 67.75(3) . .
Ga1 Ga2 Pr1 59.08(3) 1_565 .
Ga1 Ga2 Pr1 59.08(3) 1_665 .
Ga1 Ga2 Pr1 59.08(3) . .
Ga2 Ga2 Pr1 121.36(4) 13_565 .
Ga2 Ga2 Pr1 121.36(4) 13_675 .
Ga2 Ga2 Pr1 121.36(4) 13_665 .
Pr1 Ga3 Ga3 150.0000(10) . 3_775
Pr1 Ga3 Ga3 150.000(3) . 7_575
Ga3 Ga3 Ga3 60.0000(10) 3_775 7_575
Pr1 Ga3 Pt1 112.88(7) . 14_566
Ga3 Ga3 Pt1 70.32(6) 3_775 14_566
Ga3 Ga3 Pt1 70.32(6) 7_575 14_566
Pr1 Ga3 Pt1 112.88(7) . 1_565
Ga3 Ga3 Pt1 70.32(6) 3_775 1_565
Ga3 Ga3 Pt1 70.32(6) 7_575 1_565
Pt1 Ga3 Pt1 134.24(15) 14_566 1_565
Pr1 Ga3 Ga3 30 . 3_665
Ga3 Ga3 Ga3 180 3_775 3_665
Ga3 Ga3 Ga3 120.0000(10) 7_575 3_665
Pt1 Ga3 Ga3 109.68(6) 14_566 3_665
Pt1 Ga3 Ga3 109.68(6) 1_565 3_665
Pr1 Ga3 Ga3 30 . 7_565
Ga3 Ga3 Ga3 120 3_775 7_565
Ga3 Ga3 Ga3 180.0(2) 7_575 7_565
Pt1 Ga3 Ga3 109.68(6) 14_566 7_565
Pt1 Ga3 Ga3 109.68(6) 1_565 7_565
Ga3 Ga3 Ga3 60 3_665 7_565
Pr1 Ga3 Ga1 84.79(7) . 14_666
Ga3 Ga3 Ga1 72.65(7) 3_775 14_666
Ga3 Ga3 Ga1 117.10(7) 7_575 14_666
Pt1 Ga3 Ga1 55.65(2) 14_566 14_666
Pt1 Ga3 Ga1 129.41(5) 1_565 14_666
Ga3 Ga3 Ga1 107.35(7) 3_665 14_666
Ga3 Ga3 Ga1 62.90(7) 7_565 14_666
Pr1 Ga3 Ga1 84.79(7) . 1_565
Ga3 Ga3 Ga1 117.10(7) 3_775 1_565
Ga3 Ga3 Ga1 72.65(7) 7_575 1_565
Pt1 Ga3 Ga1 129.41(5) 14_566 1_565
Pt1 Ga3 Ga1 55.65(2) 1_565 1_565
Ga3 Ga3 Ga1 62.90(7) 3_665 1_565
Ga3 Ga3 Ga1 107.35(7) 7_565 1_565
Ga1 Ga3 Ga1 169.57(14) 14_666 1_565
Pr1 Ga3 Ga1 84.79(7) . 14_566
Ga3 Ga3 Ga1 117.10(7) 3_775 14_566
Ga3 Ga3 Ga1 72.65(7) 7_575 14_566
Pt1 Ga3 Ga1 55.65(2) 14_566 14_566
Pt1 Ga3 Ga1 129.41(5) 1_565 14_566
Ga3 Ga3 Ga1 62.90(7) 3_665 14_566
Ga3 Ga3 Ga1 107.35(7) 7_565 14_566
Ga1 Ga3 Ga1 97.85(5) 14_666 14_566
Ga1 Ga3 Ga1 81.19(5) 1_565 14_566
Pr1 Ga3 Ga1 84.79(7) . 1_665
Ga3 Ga3 Ga1 72.65(7) 3_775 1_665
Ga3 Ga3 Ga1 117.10(7) 7_575 1_665
Pt1 Ga3 Ga1 129.41(5) 14_566 1_665
Pt1 Ga3 Ga1 55.65(2) 1_565 1_665
Ga3 Ga3 Ga1 107.35(7) 3_665 1_665
Ga3 Ga3 Ga1 62.90(7) 7_565 1_665
Ga1 Ga3 Ga1 81.19(5) 14_666 1_665
Ga1 Ga3 Ga1 97.85(5) 1_565 1_665
Ga1 Ga3 Ga1 169.57(14) 14_566 1_665
Pr1 Ga3 Pr1 135.96(5) . 1_665
Ga3 Ga3 Pr1 14.04(5) 3_775 1_665
Ga3 Ga3 Pr1 74.04(5) 7_575 1_665
Pt1 Ga3 Pr1 73.77(6) 14_566 1_665
Pt1 Ga3 Pr1 73.77(6) 1_565 1_665
Ga3 Ga3 Pr1 165.96(5) 3_665 1_665
Ga3 Ga3 Pr1 105.96(5) 7_565 1_665
Ga1 Ga3 Pr1 62.70(3) 14_666 1_665
Ga1 Ga3 Pr1 126.11(9) 1_565 1_665
Ga1 Ga3 Pr1 126.11(9) 14_566 1_665
Ga1 Ga3 Pr1 62.70(3) 1_665 1_665

loop_
_geom_bond_atom_site_label_1
_geom_bond_atom_site_label_2
_geom_bond_distance
_geom_bond_site_symmetry_2
Pt1 Ga2 2.5419(14) 13_665
Pt1 Ga1 2.5403(4) 1_655
Pt1 Ga1 2.5403(4) 1_665
Pt1 Ga1 2.5403(4) .
Pt1 Ga3 2.5396(15) 3_765
Pt1 Ga3 2.5396(15) 1_545
Pt1 Ga3 2.5396(15) 7_565
Pt1 Ga2 2.6965(6) 1_545
Pt1 Ga2 2.6965(6) 1_655
Pt1 Ga2 2.6965(6) .
Pt1 Pr1 3.4210(4) 1_655
Pt1 Pr1 3.4210(4) 1_545
Pr1 Ga3 1.508(4) 3_665
Pr1 Ga3 1.508(4) .
Pr1 Ga3 1.508(4) 7_565
Pr1 Ga3 3.109(3) 1_445
Pr1 Ga3 3.109(3) 3_775
Pr1 Ga3 3.109(3) 7_575
Pr1 Ga3 3.109(3) 7_465
Pr1 Ga3 3.109(3) 1_545
Pr1 Ga3 3.109(3) 3_765
Pr1 Ga1 3.1160(9) 14_666
Pr1 Ga1 3.1160(9) 14_566
Pr1 Ga1 3.1160(9) .
Ga1 Pt1 2.5403(4) 1_455
Ga1 Pt1 2.5403(4) 1_445
Ga1 Ga3 2.8671(11) 7_565
Ga1 Ga3 2.8671(11) 1_545
Ga1 Ga3 2.8671(11) 3_665
Ga1 Ga3 2.8671(11) 7_455
Ga1 Ga3 2.8671(11) 3_655
Ga1 Ga3 2.8671(11) 1_445
Ga1 Ga2 2.9093(10) 1_545
Ga1 Ga2 2.9093(10) 1_445
Ga1 Ga2 2.9093(10) .
Ga2 Pt1 2.5419(14) 13_665
Ga2 Pt1 2.6965(6) 1_565
Ga2 Pt1 2.6965(6) 1_455
Ga2 Ga1 2.9093(10) 1_565
Ga2 Ga1 2.9093(10) 1_665
Ga2 Ga2 2.9226(14) 13_565
Ga2 Ga2 2.9226(14) 13_675
Ga2 Ga2 2.9226(14) 13_665
Ga3 Ga3 1.710(6) 3_775
Ga3 Ga3 1.710(6) 7_575
Ga3 Pt1 2.5396(15) 14_566
Ga3 Pt1 2.5396(15) 1_565
Ga3 Ga3 2.613(6) 3_665
Ga3 Ga3 2.613(6) 7_565
Ga3 Ga1 2.8671(11) 14_666
Ga3 Ga1 2.8671(11) 1_565
Ga3 Ga1 2.8671(11) 14_566
Ga3 Ga1 2.8671(11) 1_665
Ga3 Pr1 3.109(3) 1_665
